data_4069191
loop_
_publ_author_name
'Clavier, Herv\'e'
'Urbina-Blanco, C\'esar A.'
'Nolan, Steven P.'

_publ_section_title
;
 Indenylidene Ruthenium Complex Bearing a Sterically Demanding NHC Ligand:
 An Efficient Catalyst for Olefin Metathesis at Room Temperature
;
_journal_issue 9
_journal_name_full Organometallics
_journal_page_first 2848
_journal_paper_doi 10.1021/om900071t
_journal_volume 28
_journal_year 2009
_chemical_formula_sum 'C60 H81 Cl2 N2 P Ru'
_chemical_formula_weight 1033.21
_chemical_name_systematic
;

 ?

;
_space_group_IT_number 60
_symmetry_cell_setting orthorhombic
_symmetry_space_group_name_Hall '-P 2n 2ab'
_symmetry_space_group_name_H-M 'P b c n'
_atom_sites_solution_hydrogens geom
_atom_sites_solution_primary direct
_atom_sites_solution_secondary difmap
_audit_creation_method SHELXL-97
_cell_angle_alpha 90.00
_cell_angle_beta 90.00
_cell_angle_gamma 90.00
_cell_formula_units_Z 8
_cell_length_a 26.7399(9)
_cell_length_b 23.5236(7)
_cell_length_c 20.4693(7)
_cell_measurement_temperature 100(2)
_cell_volume 12875.6(7)
_computing_cell_refinement 'Bruker XSCANS'
_computing_data_collection 'Bruker XSCANS'
_computing_data_reduction 'Bruker SHELXTL'
_computing_molecular_graphics 'Bruker SHELXTL'
_computing_publication_material 'Bruker SHELXTL'
_computing_structure_refinement 'SHELXL-97 (Sheldrick, 1997)'
_computing_structure_solution 'SHELXS-97 (Sheldrick, 1990)'
_diffrn_ambient_temperature 100(2)
_diffrn_detector_area_resol_mean 512
_diffrn_detector_type '4K CCD area detector APEX II'
_diffrn_measured_fraction_theta_full 0.957
_diffrn_measured_fraction_theta_max 0.957
_diffrn_measurement_device_type 'Kappa 4-axis goniometer bruker-nonius'
_diffrn_measurement_method
;
 Fullsphere data collection, phi and omega scans
;
_diffrn_measurement_specimen_support 'magnetic support whith 10 micron nylon fiber cryoloop'
_diffrn_radiation_monochromator 'Multilayer Montel 200 mirrors'
_diffrn_radiation_type MoK\a
_diffrn_radiation_wavelength 0.71073
_diffrn_reflns_av_R_equivalents 0.0000
_diffrn_reflns_av_sigmaI/netI 0.0495
_diffrn_reflns_limit_h_max 47
_diffrn_reflns_limit_h_min 0
_diffrn_reflns_limit_k_max 40
_diffrn_reflns_limit_k_min 0
_diffrn_reflns_limit_l_max 35
_diffrn_reflns_limit_l_min 0
_diffrn_reflns_number 36770
_diffrn_reflns_theta_full 39.39
_diffrn_reflns_theta_max 39.39
_diffrn_reflns_theta_min 2.64
_diffrn_source 'rotating anode X-ray tube'
_diffrn_source_current 70
_diffrn_source_power 50
_diffrn_source_size '3 mm x 0.3 mm fine focus'
_diffrn_source_type 'Bruker-Nonius FR 591'
_exptl_absorpt_coefficient_mu 0.384
_exptl_absorpt_correction_T_max 0.9626
_exptl_absorpt_correction_T_min 0.8934
_exptl_absorpt_correction_type empirical
_exptl_absorpt_process_details
; 
 SADABS Version 2.1 2003 Bruker-Nonius
 Blessing, Acta Cryst. (1995) A51 33-38
;
_exptl_crystal_colour red
_exptl_crystal_density_diffrn 1.066
_exptl_crystal_density_method 'not measured'
_exptl_crystal_description Block
_exptl_crystal_F_000 4384
_exptl_crystal_size_max 0.30
_exptl_crystal_size_mid 0.30
_exptl_crystal_size_min 0.10
_platon_squeeze_details
;
 Two highly disordered octane molecules with an occupation factor 0.5 have 
 been eliminated using the programm Squeeze. One of this molecules is
 disordered over a plane of symmetry. A. L. Spek (1990) Acta. Cryst. A46,
 C34. PLATON- A Multipurpose Crystallographic Tool Utrecht University, 
 Utrecht, The Netherlands A. L. Spek (2006). 
;
_refine_diff_density_max 1.383
_refine_diff_density_min -0.568
_refine_diff_density_rms 0.100
_refine_ls_extinction_method none
_refine_ls_goodness_of_fit_ref 1.046
_refine_ls_hydrogen_treatment noref
_refine_ls_matrix_type full
_refine_ls_number_parameters 595
_refine_ls_number_reflns 36770
_refine_ls_number_restraints 0
_refine_ls_restrained_S_all 1.046
_refine_ls_R_factor_all 0.0668
_refine_ls_R_factor_gt 0.0408
_refine_ls_shift/su_max 0.004
_refine_ls_shift/su_mean 0.000
_refine_ls_structure_factor_coef Fsqd
_refine_ls_weighting_details 'calc w=1/[\s^2^(Fo^2^)+(0.0653P)^2^+0.0000P] where P=(Fo^2^+2Fc^2^)/3'
_refine_ls_weighting_scheme calc
_refine_ls_wR_factor_gt 0.1115
_refine_ls_wR_factor_ref 0.1214
_reflns_number_gt 25836
_reflns_number_total 36770
_reflns_threshold_expression >2sigma(I)
_cod_data_source_file om900071t_si_001.cif
_cod_data_source_block hc777pbcn
_cod_depositor_comments
;
The following automatic conversions were performed:

'_symmetry_cell_setting' value 'Orthorhombic' changed to
'orthorhombic' according to
/home/saulius/struct/CIF-dictionaries/cif_core.dic dictionary named
'cif_core.dic' version 2.4.2 from 2011-04-26.

Automatic conversion script
Id: cif_fix_values 1715 2011-07-08 13:25:40Z adriana 
;
_cod_original_sg_symbol_H-M Pbcn
_cod_database_code 4069191

loop_
_symmetry_equiv_pos_as_xyz
'x, y, z'
'-x+1/2, -y+1/2, z+1/2'
'-x, y, -z+1/2'
'x+1/2, -y+1/2, -z'
'-x, -y, -z'
'x-1/2, y-1/2, -z-1/2'
'x, -y, z-1/2'
'-x-1/2, y-1/2, z'

loop_
_atom_site_label
_atom_site_type_symbol
_atom_site_fract_x
_atom_site_fract_y
_atom_site_fract_z
_atom_site_U_iso_or_equiv
_atom_site_adp_type
_atom_site_occupancy
_atom_site_symmetry_multiplicity
_atom_site_calc_flag
_atom_site_refinement_flags
Ru1 Ru 0.199127(3) 0.857822(4) 0.046319(4) 0.01124(2) Uani 1 1 d .
Cl1 Cl 0.169773(10) 0.830951(12) -0.059497(13) 0.01625(5) Uani 1 1 d .
P1 P 0.275878(10) 0.897015(13) -0.000392(14) 0.01291(5) Uani 1 1 d .
N1 N 0.09862(3) 0.81041(4) 0.10484(5) 0.01509(16) Uani 1 1 d .
C1 C 0.07666(4) 0.86330(5) 0.12422(6) 0.01500(18) Uani 1 1 d .
Cl2 Cl 0.241310(10) 0.861398(12) 0.149092(13) 0.01619(5) Uani 1 1 d .
N2 N 0.14898(3) 0.74315(4) 0.07421(5) 0.01515(16) Uani 1 1 d .
C2 C 0.08072(4) 0.88044(5) 0.18969(6) 0.0172(2) Uani 1 1 d .
C3 C 0.05656(4) 0.93052(6) 0.20832(6) 0.0213(2) Uani 1 1 d .
H3A H 0.0592 0.9435 0.2522 0.026 Uiso 1 1 calc R
C4 C 0.02881(4) 0.96156(6) 0.16350(7) 0.0227(2) Uani 1 1 d .
H4A H 0.0127 0.9957 0.1767 0.027 Uiso 1 1 calc R
C5 C 0.02447(4) 0.94303(6) 0.09984(7) 0.0212(2) Uani 1 1 d .
H5A H 0.0052 0.9647 0.0698 0.025 Uiso 1 1 calc R
C6 C 0.04762(4) 0.89331(5) 0.07835(6) 0.0171(2) Uani 1 1 d .
C7 C 0.07300(4) 0.75741(5) 0.12501(7) 0.0213(2) Uani 1 1 d .
H7A H 0.0369 0.7585 0.1143 0.026 Uiso 1 1 calc R
H7B H 0.0773 0.7500 0.1723 0.026 Uiso 1 1 calc R
C8 C 0.10042(4) 0.71416(5) 0.08399(7) 0.0209(2) Uani 1 1 d .
H8A H 0.1045 0.6777 0.1075 0.025 Uiso 1 1 calc R
H8B H 0.0831 0.7072 0.0420 0.025 Uiso 1 1 calc R
C9 C 0.19314(4) 0.70915(5) 0.06540(6) 0.01536(18) Uani 1 1 d .
C10 C 0.19985(4) 0.67963(5) 0.00644(6) 0.01681(19) Uani 1 1 d .
C11 C 0.23954(5) 0.64132(5) 0.00279(7) 0.0220(2) Uani 1 1 d .
H11A H 0.2451 0.6209 -0.0366 0.026 Uiso 1 1 calc R
C12 C 0.27101(5) 0.63237(6) 0.05542(7) 0.0244(3) Uani 1 1 d .
H12A H 0.2978 0.6061 0.0518 0.029 Uiso 1 1 calc R
C13 C 0.26366(4) 0.66147(6) 0.11309(7) 0.0226(2) Uani 1 1 d .
H13A H 0.2858 0.6553 0.1487 0.027 Uiso 1 1 calc R
C14 C 0.22421(4) 0.69978(5) 0.12009(6) 0.0179(2) Uani 1 1 d .
C15 C 0.14498(4) 0.80037(5) 0.08069(5) 0.01325(17) Uani 1 1 d .
C16 C 0.10808(4) 0.84615(6) 0.24159(6) 0.0203(2) Uani 1 1 d .
H16A H 0.1250 0.8135 0.2195 0.024 Uiso 1 1 calc R
C17 C 0.14800(5) 0.88041(7) 0.27782(6) 0.0243(2) Uani 1 1 d .
H17A H 0.1722 0.8955 0.2463 0.036 Uiso 1 1 calc R
H17B H 0.1653 0.8557 0.3091 0.036 Uiso 1 1 calc R
H17C H 0.1321 0.9119 0.3012 0.036 Uiso 1 1 calc R
C18 C 0.06983(5) 0.82176(7) 0.29048(7) 0.0272(3) Uani 1 1 d .
H18A H 0.0444 0.7999 0.2668 0.041 Uiso 1 1 calc R
H18B H 0.0537 0.8530 0.3141 0.041 Uiso 1 1 calc R
H18C H 0.0870 0.7968 0.3216 0.041 Uiso 1 1 calc R
C19 C 0.04078(5) 0.87245(6) 0.00876(7) 0.0233(2) Uani 1 1 d .
H19A H 0.0736 0.8577 -0.0074 0.028 Uiso 1 1 calc R
C20 C 0.02311(5) 0.91918(8) -0.03737(7) 0.0302(3) Uani 1 1 d .
H20A H 0.0470 0.9507 -0.0366 0.045 Uiso 1 1 calc R
H20B H -0.0098 0.9328 -0.0233 0.045 Uiso 1 1 calc R
H20C H 0.0207 0.9040 -0.0819 0.045 Uiso 1 1 calc R
C21 C 0.00226(7) 0.82399(8) 0.00562(9) 0.0406(4) Uani 1 1 d .
H21A H 0.0126 0.7932 0.0350 0.061 Uiso 1 1 calc R
H21B H 0.0002 0.8095 -0.0392 0.061 Uiso 1 1 calc R
H21C H -0.0306 0.8383 0.0191 0.061 Uiso 1 1 calc R
C22 C 0.16400(5) 0.68483(6) -0.05126(6) 0.0203(2) Uani 1 1 d .
H22A H 0.1416 0.7181 -0.0434 0.024 Uiso 1 1 calc R
C23 C 0.13152(6) 0.63124(6) -0.05619(8) 0.0274(3) Uani 1 1 d .
H23A H 0.1142 0.6250 -0.0146 0.041 Uiso 1 1 calc R
H23B H 0.1528 0.5984 -0.0660 0.041 Uiso 1 1 calc R
H23C H 0.1068 0.6361 -0.0911 0.041 Uiso 1 1 calc R
C24 C 0.19145(6) 0.69408(7) -0.11641(7) 0.0281(3) Uani 1 1 d .
H24A H 0.2124 0.7282 -0.1134 0.042 Uiso 1 1 calc R
H24B H 0.1669 0.6990 -0.1515 0.042 Uiso 1 1 calc R
H24C H 0.2125 0.6610 -0.1259 0.042 Uiso 1 1 calc R
C25 C 0.21314(5) 0.72547(6) 0.18668(6) 0.0235(2) Uani 1 1 d .
H25A H 0.1961 0.7628 0.1795 0.028 Uiso 1 1 calc R
C26 C 0.25990(7) 0.73631(7) 0.22799(8) 0.0385(4) Uani 1 1 d .
H26A H 0.2830 0.7608 0.2037 0.058 Uiso 1 1 calc R
H26B H 0.2763 0.7000 0.2378 0.058 Uiso 1 1 calc R
H26C H 0.2503 0.7550 0.2689 0.058 Uiso 1 1 calc R
C27 C 0.17709(7) 0.68686(8) 0.22481(8) 0.0362(3) Uani 1 1 d .
H27A H 0.1471 0.6798 0.1985 0.054 Uiso 1 1 calc R
H27B H 0.1675 0.7055 0.2658 0.054 Uiso 1 1 calc R
H27C H 0.1936 0.6507 0.2345 0.054 Uiso 1 1 calc R
C28 C 0.16691(4) 0.92744(5) 0.05575(5) 0.01296(17) Uani 1 1 d .
C29 C 0.14506(4) 0.96721(5) 0.00657(5) 0.01335(17) Uani 1 1 d .
C30 C 0.13863(4) 0.96302(5) -0.06045(6) 0.01605(19) Uani 1 1 d .
H30A H 0.1475 0.9291 -0.0828 0.019 Uiso 1 1 calc R
C31 C 0.11893(4) 1.00938(5) -0.09501(6) 0.0182(2) Uani 1 1 d .
H31A H 0.1137 1.0064 -0.1408 0.022 Uiso 1 1 calc R
C32 C 0.10711(4) 1.05933(5) -0.06316(6) 0.0186(2) Uani 1 1 d .
H32A H 0.0946 1.0907 -0.0874 0.022 Uiso 1 1 calc R
C33 C 0.11342(4) 1.06422(5) 0.00456(6) 0.01636(19) Uani 1 1 d .
H33A H 0.1057 1.0988 0.0263 0.020 Uiso 1 1 calc R
C34 C 0.13099(4) 1.01791(5) 0.03944(5) 0.01331(17) Uani 1 1 d .
C35 C 0.14204(4) 1.01069(5) 0.10979(5) 0.01375(18) Uani 1 1 d .
C36 C 0.16208(4) 0.95806(5) 0.11830(5) 0.01498(18) Uani 1 1 d .
H36A H 0.1718 0.9429 0.1594 0.018 Uiso 1 1 calc R
C37 C 0.13478(4) 1.05258(5) 0.16184(6) 0.01545(18) Uani 1 1 d .
C38 C 0.16741(4) 1.05400(5) 0.21538(6) 0.0175(2) Uani 1 1 d .
H38A H 0.1948 1.0283 0.2170 0.021 Uiso 1 1 calc R
C39 C 0.16045(5) 1.09225(6) 0.26603(6) 0.0226(2) Uani 1 1 d .
H39A H 0.1830 1.0925 0.3019 0.027 Uiso 1 1 calc R
C40 C 0.12072(6) 1.13016(7) 0.26478(7) 0.0308(3) Uani 1 1 d .
H40A H 0.1159 1.1563 0.2996 0.037 Uiso 1 1 calc R
C41 C 0.08815(6) 1.12946(8) 0.21196(8) 0.0354(4) Uani 1 1 d .
H41A H 0.0610 1.1555 0.2105 0.042 Uiso 1 1 calc R
C42 C 0.09480(5) 1.09108(6) 0.16126(7) 0.0253(3) Uani 1 1 d .
H42A H 0.0720 1.0909 0.1257 0.030 Uiso 1 1 calc R
C43 C 0.31885(4) 0.83711(5) -0.01878(6) 0.01653(19) Uani 1 1 d .
H43A H 0.3484 0.8537 -0.0418 0.020 Uiso 1 1 calc R
C44 C 0.29527(4) 0.79392(6) -0.06567(7) 0.0216(2) Uani 1 1 d .
H44A H 0.2682 0.7730 -0.0430 0.026 Uiso 1 1 calc R
H44B H 0.2805 0.8140 -0.1035 0.026 Uiso 1 1 calc R
C45 C 0.33504(5) 0.75217(6) -0.08933(8) 0.0267(3) Uani 1 1 d .
H45A H 0.3195 0.7241 -0.1191 0.032 Uiso 1 1 calc R
H45B H 0.3610 0.7730 -0.1141 0.032 Uiso 1 1 calc R
C46 C 0.35930(5) 0.72121(6) -0.03196(8) 0.0291(3) Uani 1 1 d .
H46A H 0.3344 0.6955 -0.0116 0.035 Uiso 1 1 calc R
H46B H 0.3873 0.6976 -0.0483 0.035 Uiso 1 1 calc R
C47 C 0.37894(5) 0.76214(7) 0.01934(8) 0.0306(3) Uani 1 1 d .
H47A H 0.4081 0.7829 0.0014 0.037 Uiso 1 1 calc R
H47B H 0.3905 0.7403 0.0578 0.037 Uiso 1 1 calc R
C48 C 0.33909(5) 0.80522(7) 0.04110(7) 0.0259(3) Uani 1 1 d .
H48A H 0.3114 0.7851 0.0634 0.031 Uiso 1 1 calc R
H48B H 0.3539 0.8326 0.0723 0.031 Uiso 1 1 calc R
C49 C 0.31446(4) 0.94132(6) 0.05509(6) 0.01675(19) Uani 1 1 d .
H49A H 0.3228 0.9158 0.0927 0.020 Uiso 1 1 calc R
C50 C 0.36548(4) 0.96081(6) 0.02783(6) 0.0220(2) Uani 1 1 d .
H50A H 0.3838 0.9276 0.0103 0.026 Uiso 1 1 calc R
H50B H 0.3601 0.9880 -0.0085 0.026 Uiso 1 1 calc R
C51 C 0.39669(5) 0.98929(7) 0.08141(7) 0.0306(3) Uani 1 1 d .
H51A H 0.4053 0.9607 0.1151 0.037 Uiso 1 1 calc R
H51B H 0.4283 1.0035 0.0622 0.037 Uiso 1 1 calc R
C52 C 0.36921(5) 1.03833(7) 0.11328(7) 0.0304(3) Uani 1 1 d .
H52A H 0.3644 1.0692 0.0810 0.036 Uiso 1 1 calc R
H52B H 0.3895 1.0535 0.1498 0.036 Uiso 1 1 calc R
C53 C 0.31823(5) 1.01895(6) 0.13917(6) 0.0240(2) Uani 1 1 d .
H53A H 0.3233 0.9912 0.1749 0.029 Uiso 1 1 calc R
H53B H 0.3002 1.0521 0.1574 0.029 Uiso 1 1 calc R
C54 C 0.28665(4) 0.99176(6) 0.08565(6) 0.0190(2) Uani 1 1 d .
H54A H 0.2792 1.0203 0.0515 0.023 Uiso 1 1 calc R
H54B H 0.2545 0.9785 0.1043 0.023 Uiso 1 1 calc R
C55 C 0.27045(4) 0.93411(5) -0.08068(5) 0.01498(18) Uani 1 1 d .
H55A H 0.2414 0.9163 -0.1036 0.018 Uiso 1 1 calc R
C56 C 0.25743(4) 0.99754(5) -0.07305(5) 0.01537(18) Uani 1 1 d .
H56A H 0.2284 1.0016 -0.0433 0.018 Uiso 1 1 calc R
H56B H 0.2861 1.0178 -0.0532 0.018 Uiso 1 1 calc R
C57 C 0.24493(4) 1.02457(5) -0.13911(6) 0.0179(2) Uani 1 1 d .
H57A H 0.2152 1.0056 -0.1580 0.021 Uiso 1 1 calc R
H57B H 0.2367 1.0652 -0.1327 0.021 Uiso 1 1 calc R
C58 C 0.28887(5) 1.01931(6) -0.18625(6) 0.0225(2) Uani 1 1 d .
H58A H 0.3175 1.0416 -0.1696 0.027 Uiso 1 1 calc R
H58B H 0.2793 1.0349 -0.2294 0.027 Uiso 1 1 calc R
C59 C 0.30415(4) 0.95702(6) -0.19360(6) 0.0200(2) Uani 1 1 d .
H59A H 0.3342 0.9547 -0.2217 0.024 Uiso 1 1 calc R
H59B H 0.2769 0.9360 -0.2156 0.024 Uiso 1 1 calc R
C60 C 0.31537(4) 0.92874(6) -0.12779(6) 0.0179(2) Uani 1 1 d .
H60A H 0.3451 0.9469 -0.1079 0.021 Uiso 1 1 calc R
H60B H 0.3231 0.8880 -0.1349 0.021 Uiso 1 1 calc R

loop_
_atom_site_aniso_label
_atom_site_aniso_U_11
_atom_site_aniso_U_22
_atom_site_aniso_U_33
_atom_site_aniso_U_23
_atom_site_aniso_U_13
_atom_site_aniso_U_12
Ru1 0.01387(3) 0.01111(4) 0.00873(3) 0.00032(3) 0.00052(2) 0.00151(2)
Cl1 0.02188(11) 0.01513(12) 0.01172(10) -0.00123(9) -0.00172(8) 0.00095(9)
P1 0.01576(10) 0.01333(13) 0.00963(11) -0.00013(9) 0.00092(8) 0.00051(9)
N1 0.0163(4) 0.0119(4) 0.0170(4) 0.0010(3) 0.0032(3) 0.0005(3)
C1 0.0144(4) 0.0138(5) 0.0168(5) 0.0015(4) 0.0027(3) 0.0011(3)
Cl2 0.01945(10) 0.01851(13) 0.01062(10) 0.00180(9) -0.00115(7) 0.00158(8)
N2 0.0178(4) 0.0113(4) 0.0164(4) 0.0001(3) 0.0016(3) 0.0009(3)
C2 0.0178(4) 0.0163(5) 0.0174(5) 0.0014(4) 0.0042(3) 0.0025(4)
C3 0.0234(5) 0.0196(6) 0.0208(5) -0.0014(5) 0.0075(4) 0.0039(4)
C4 0.0203(5) 0.0178(6) 0.0300(6) 0.0024(5) 0.0083(4) 0.0057(4)
C5 0.0156(4) 0.0192(6) 0.0286(6) 0.0063(5) 0.0021(4) 0.0040(4)
C6 0.0138(4) 0.0178(5) 0.0196(5) 0.0041(4) 0.0003(3) 0.0008(3)
C7 0.0221(5) 0.0144(5) 0.0274(6) 0.0016(5) 0.0076(4) -0.0011(4)
C8 0.0216(5) 0.0141(5) 0.0271(6) -0.0012(5) 0.0057(4) -0.0021(4)
C9 0.0205(4) 0.0113(5) 0.0143(4) 0.0002(4) 0.0007(3) 0.0030(3)
C10 0.0221(5) 0.0122(5) 0.0161(5) -0.0012(4) 0.0023(3) 0.0006(4)
C11 0.0260(5) 0.0151(5) 0.0247(6) -0.0034(5) 0.0055(4) 0.0034(4)
C12 0.0229(5) 0.0187(6) 0.0315(7) 0.0017(5) 0.0040(4) 0.0060(4)
C13 0.0235(5) 0.0186(6) 0.0257(6) 0.0049(5) -0.0034(4) 0.0028(4)
C14 0.0232(5) 0.0134(5) 0.0172(5) 0.0025(4) -0.0022(4) 0.0019(4)
C15 0.0170(4) 0.0131(5) 0.0096(4) 0.0001(3) -0.0005(3) 0.0018(3)
C16 0.0244(5) 0.0215(6) 0.0150(5) 0.0017(4) 0.0021(4) 0.0042(4)
C17 0.0283(6) 0.0295(7) 0.0151(5) 0.0005(5) 0.0001(4) 0.0006(5)
C18 0.0297(6) 0.0313(8) 0.0205(6) 0.0067(5) 0.0040(4) -0.0002(5)
C19 0.0218(5) 0.0275(7) 0.0204(6) 0.0031(5) -0.0037(4) 0.0009(4)
C20 0.0220(5) 0.0422(9) 0.0265(7) 0.0114(6) -0.0036(4) 0.0019(5)
C21 0.0467(8) 0.0360(9) 0.0391(9) 0.0012(8) -0.0155(7) -0.0140(7)
C22 0.0283(5) 0.0172(6) 0.0154(5) -0.0028(4) -0.0004(4) 0.0001(4)
C23 0.0347(7) 0.0212(7) 0.0262(7) -0.0039(5) -0.0058(5) -0.0029(5)
C24 0.0441(7) 0.0245(7) 0.0156(6) -0.0029(5) 0.0027(5) -0.0010(6)
C25 0.0383(6) 0.0175(6) 0.0145(5) 0.0020(4) -0.0052(4) 0.0043(5)
C26 0.0580(9) 0.0280(8) 0.0296(8) -0.0016(6) -0.0232(7) 0.0080(7)
C27 0.0614(10) 0.0293(8) 0.0179(6) 0.0062(6) 0.0070(6) 0.0005(7)
C28 0.0149(4) 0.0126(5) 0.0114(4) 0.0006(3) 0.0014(3) 0.0010(3)
C29 0.0142(4) 0.0134(5) 0.0125(4) 0.0010(4) 0.0003(3) 0.0009(3)
C30 0.0198(4) 0.0159(5) 0.0124(4) 0.0010(4) 0.0002(3) 0.0019(4)
C31 0.0226(5) 0.0187(6) 0.0132(4) 0.0040(4) -0.0012(3) 0.0019(4)
C32 0.0209(5) 0.0165(5) 0.0184(5) 0.0049(4) -0.0018(4) 0.0025(4)
C33 0.0178(4) 0.0132(5) 0.0181(5) 0.0007(4) -0.0010(3) 0.0014(3)
C34 0.0135(4) 0.0136(5) 0.0127(4) 0.0002(4) 0.0001(3) 0.0003(3)
C35 0.0136(4) 0.0148(5) 0.0129(4) -0.0011(4) 0.0004(3) 0.0003(3)
C36 0.0176(4) 0.0155(5) 0.0119(4) 0.0000(4) 0.0008(3) 0.0021(3)
C37 0.0179(4) 0.0147(5) 0.0138(4) -0.0012(4) 0.0010(3) 0.0013(3)
C38 0.0220(5) 0.0175(5) 0.0131(5) 0.0008(4) -0.0007(3) 0.0015(4)
C39 0.0303(6) 0.0236(6) 0.0138(5) -0.0015(5) -0.0022(4) 0.0006(5)
C40 0.0381(7) 0.0321(8) 0.0223(6) -0.0140(6) -0.0026(5) 0.0093(6)
C41 0.0369(7) 0.0390(9) 0.0303(8) -0.0168(7) -0.0069(6) 0.0199(6)
C42 0.0255(5) 0.0293(7) 0.0211(6) -0.0100(5) -0.0049(4) 0.0112(5)
C43 0.0179(4) 0.0161(5) 0.0155(5) 0.0011(4) 0.0019(3) 0.0031(4)
C44 0.0220(5) 0.0173(6) 0.0256(6) -0.0048(5) 0.0001(4) 0.0037(4)
C45 0.0277(6) 0.0212(6) 0.0314(7) -0.0079(5) 0.0029(5) 0.0068(5)
C46 0.0272(6) 0.0185(6) 0.0416(8) 0.0031(6) 0.0081(5) 0.0077(5)
C47 0.0308(6) 0.0323(8) 0.0285(7) 0.0059(6) 0.0004(5) 0.0155(6)
C48 0.0306(6) 0.0279(7) 0.0191(6) 0.0030(5) 0.0020(4) 0.0127(5)
C49 0.0190(4) 0.0186(5) 0.0126(5) -0.0001(4) -0.0002(3) -0.0004(4)
C50 0.0203(5) 0.0275(7) 0.0183(5) -0.0025(5) 0.0011(4) -0.0053(4)
C51 0.0247(6) 0.0414(9) 0.0255(7) -0.0052(6) -0.0034(5) -0.0107(5)
C52 0.0374(7) 0.0325(8) 0.0212(6) -0.0043(6) -0.0039(5) -0.0155(6)
C53 0.0356(6) 0.0241(7) 0.0122(5) -0.0033(5) -0.0008(4) -0.0059(5)
C54 0.0246(5) 0.0194(6) 0.0131(5) -0.0036(4) 0.0006(4) -0.0008(4)
C55 0.0196(4) 0.0165(5) 0.0088(4) -0.0006(4) 0.0009(3) 0.0002(3)
C56 0.0210(4) 0.0143(5) 0.0108(4) -0.0007(4) 0.0009(3) 0.0000(4)
C57 0.0258(5) 0.0150(5) 0.0129(5) 0.0004(4) -0.0005(3) 0.0014(4)
C58 0.0353(6) 0.0194(6) 0.0127(5) 0.0021(4) 0.0033(4) 0.0003(5)
C59 0.0272(5) 0.0218(6) 0.0109(4) 0.0002(4) 0.0038(4) 0.0014(4)
C60 0.0231(5) 0.0195(6) 0.0110(4) 0.0011(4) 0.0039(3) 0.0020(4)

loop_
_atom_type_symbol
_atom_type_description
_atom_type_scat_dispersion_real
_atom_type_scat_dispersion_imag
_atom_type_scat_source
C C 0.0033 0.0016 'International Tables Vol C Tables 4.2.6.8 and 6.1.1.4'
H H 0.0000 0.0000 'International Tables Vol C Tables 4.2.6.8 and 6.1.1.4'
N N 0.0061 0.0033 'International Tables Vol C Tables 4.2.6.8 and 6.1.1.4'
P P 0.1023 0.0942 'International Tables Vol C Tables 4.2.6.8 and 6.1.1.4'
Cl Cl 0.1484 0.1585 'International Tables Vol C Tables 4.2.6.8 and 6.1.1.4'
Ru Ru -1.2594 0.8363 'International Tables Vol C Tables 4.2.6.8 and 6.1.1.4'

loop_
_geom_angle_atom_site_label_1
_geom_angle_atom_site_label_2
_geom_angle_atom_site_label_3
_geom_angle
C28 Ru1 C15 102.25(4)
C28 Ru1 Cl2 95.52(3)
C15 Ru1 Cl2 93.05(3)
C28 Ru1 Cl1 100.07(3)
C15 Ru1 Cl1 84.67(3)
Cl2 Ru1 Cl1 164.373(10)
C28 Ru1 P1 95.59(3)
C15 Ru1 P1 162.13(3)
Cl2 Ru1 P1 86.258(10)
Cl1 Ru1 P1 91.204(10)
C49 P1 C43 101.90(5)
C49 P1 C55 108.65(5)
C43 P1 C55 102.97(5)
C49 P1 Ru1 116.06(4)
C43 P1 Ru1 108.22(4)
C55 P1 Ru1 117.09(3)
C15 N1 C1 128.87(10)
C15 N1 C7 112.21(9)
C1 N1 C7 117.67(9)
C2 C1 C6 122.37(11)
C2 C1 N1 118.85(10)
C6 C1 N1 118.48(11)
C15 N2 C9 128.97(9)
C15 N2 C8 112.00(9)
C9 N2 C8 118.77(10)
C3 C2 C1 117.86(11)
C3 C2 C16 118.62(11)
C1 C2 C16 123.47(11)
C4 C3 C2 120.71(12)
C5 C4 C3 120.23(12)
C4 C5 C6 121.72(11)
C5 C6 C1 117.06(11)
C5 C6 C19 120.90(11)
C1 C6 C19 122.03(11)
N1 C7 C8 100.81(9)
N2 C8 C7 101.01(10)
C10 C9 C14 121.97(10)
C10 C9 N2 119.21(10)
C14 C9 N2 118.09(10)
C11 C10 C9 117.58(11)
C11 C10 C22 119.24(11)
C9 C10 C22 123.06(10)
C12 C11 C10 121.31(12)
C13 C12 C11 120.31(12)
C12 C13 C14 121.09(12)
C13 C14 C9 117.69(12)
C13 C14 C25 119.75(11)
C9 C14 C25 122.31(10)
N1 C15 N2 106.30(9)
N1 C15 Ru1 129.81(8)
N2 C15 Ru1 123.42(7)
C2 C16 C17 113.25(11)
C2 C16 C18 109.36(10)
C17 C16 C18 110.15(11)
C6 C19 C20 112.69(12)
C6 C19 C21 111.08(12)
C20 C19 C21 107.53(12)
C10 C22 C23 109.92(11)
C10 C22 C24 112.51(11)
C23 C22 C24 109.24(11)
C14 C25 C26 113.73(12)
C14 C25 C27 110.03(12)
C26 C25 C27 109.28(12)
C36 C28 C29 104.18(9)
C36 C28 Ru1 124.10(8)
C29 C28 Ru1 131.51(8)
C30 C29 C34 119.73(10)
C30 C29 C28 132.15(10)
C34 C29 C28 108.09(9)
C29 C30 C31 119.37(11)
C32 C31 C30 120.64(11)
C31 C32 C33 120.63(11)
C34 C33 C32 119.10(11)
C33 C34 C29 120.42(10)
C33 C34 C35 131.27(11)
C29 C34 C35 108.17(9)
C36 C35 C37 124.85(10)
C36 C35 C34 107.92(10)
C37 C35 C34 127.20(10)
C35 C36 C28 111.58(10)
C42 C37 C38 117.79(11)
C42 C37 C35 122.01(10)
C38 C37 C35 120.17(10)
C39 C38 C37 121.14(11)
C38 C39 C40 120.44(12)
C39 C40 C41 119.14(13)
C42 C41 C40 120.66(13)
C41 C42 C37 120.82(12)
C44 C43 C48 108.71(11)
C44 C43 P1 112.03(8)
C48 C43 P1 115.28(8)
C45 C44 C43 109.77(10)
C46 C45 C44 111.03(12)
C47 C46 C45 112.12(12)
C46 C47 C48 112.26(12)
C43 C48 C47 109.59(11)
C54 C49 C50 110.26(11)
C54 C49 P1 114.50(8)
C50 C49 P1 115.91(8)
C51 C50 C49 110.63(11)
C52 C51 C50 112.15(11)
C51 C52 C53 110.72(12)
C54 C53 C52 111.67(11)
C53 C54 C49 110.44(10)
C56 C55 C60 108.54(9)
C56 C55 P1 112.41(7)
C60 C55 P1 116.80(8)
C57 C56 C55 111.23(9)
C58 C57 C56 110.89(10)
C57 C58 C59 110.25(10)
C58 C59 C60 112.45(10)
C59 C60 C55 111.16(9)

loop_
_geom_bond_atom_site_label_1
_geom_bond_atom_site_label_2
_geom_bond_distance
Ru1 C28 1.8604(11)
Ru1 C15 2.1019(11)
Ru1 Cl2 2.3885(3)
Ru1 Cl1 2.3890(3)
Ru1 P1 2.4446(3)
P1 C49 1.8549(12)
P1 C43 1.8569(12)
P1 C55 1.8663(11)
N1 C15 1.3551(13)
N1 C1 1.4319(15)
N1 C7 1.4814(15)
C1 C2 1.4036(17)
C1 C6 1.4081(16)
N2 C15 1.3570(15)
N2 C9 1.4376(14)
N2 C8 1.4802(15)
C2 C3 1.3966(17)
C2 C16 1.5214(17)
C3 C4 1.3878(18)
C4 C5 1.379(2)
C5 C6 1.3946(18)
C6 C19 1.5177(19)
C7 C8 1.5092(18)
C9 C10 1.4037(17)
C9 C14 1.4113(16)
C10 C11 1.3944(16)
C10 C22 1.5261(17)
C11 C12 1.383(2)
C12 C13 1.379(2)
C13 C14 1.3949(17)
C14 C25 1.5202(18)
C16 C17 1.5294(19)
C16 C18 1.5417(18)
C19 C20 1.524(2)
C19 C21 1.538(2)
C22 C23 1.5341(19)
C22 C24 1.5376(19)
C25 C26 1.531(2)
C25 C27 1.537(2)
C28 C36 1.4747(15)
C28 C29 1.4935(15)
C29 C30 1.3860(15)
C29 C34 1.4199(16)
C30 C31 1.4027(16)
C31 C32 1.3803(18)
C32 C33 1.4012(17)
C33 C34 1.3846(16)
C34 C35 1.4797(15)
C35 C36 1.3603(16)
C35 C37 1.4642(16)
C37 C42 1.4009(16)
C37 C38 1.4013(16)
C38 C39 1.3852(18)
C39 C40 1.3874(19)
C40 C41 1.388(2)
C41 C42 1.387(2)
C43 C44 1.5335(18)
C43 C48 1.5356(17)
C44 C45 1.5264(17)
C45 C46 1.526(2)
C46 C47 1.518(2)
C47 C48 1.5364(19)
C49 C54 1.5337(17)
C49 C50 1.5435(16)
C50 C51 1.5324(18)
C51 C52 1.515(2)
C52 C53 1.5320(19)
C53 C54 1.5240(17)
C55 C56 1.5402(17)
C55 C60 1.5456(15)
C56 C57 1.5312(16)
C57 C58 1.5253(17)
C58 C59 1.5285(19)
C59 C60 1.5322(17)

loop_
_geom_torsion_atom_site_label_1
_geom_torsion_atom_site_label_2
_geom_torsion_atom_site_label_3
_geom_torsion_atom_site_label_4
_geom_torsion
C28 Ru1 P1 C49 67.41(6)
C15 Ru1 P1 C49 -116.10(10)
Cl2 Ru1 P1 C49 -27.78(5)
Cl1 Ru1 P1 C49 167.66(5)
C28 Ru1 P1 C43 -178.84(5)
C15 Ru1 P1 C43 -2.35(11)
Cl2 Ru1 P1 C43 85.97(4)
Cl1 Ru1 P1 C43 -78.59(4)
C28 Ru1 P1 C55 -63.13(5)
C15 Ru1 P1 C55 113.36(10)
Cl2 Ru1 P1 C55 -158.32(4)
Cl1 Ru1 P1 C55 37.11(4)
C15 N1 C1 C2 -92.09(14)
C7 N1 C1 C2 74.09(14)
C15 N1 C1 C6 94.13(14)
C7 N1 C1 C6 -99.70(13)
C6 C1 C2 C3 -2.84(17)
N1 C1 C2 C3 -176.37(10)
C6 C1 C2 C16 174.53(11)
N1 C1 C2 C16 1.00(16)
C1 C2 C3 C4 1.08(17)
C16 C2 C3 C4 -176.41(11)
C2 C3 C4 C5 0.44(19)
C3 C4 C5 C6 -0.29(19)
C4 C5 C6 C1 -1.34(17)
C4 C5 C6 C19 177.67(11)
C2 C1 C6 C5 2.95(16)
N1 C1 C6 C5 176.50(10)
C2 C1 C6 C19 -176.05(11)
N1 C1 C6 C19 -2.50(16)
C15 N1 C7 C8 -23.21(13)
C1 N1 C7 C8 168.38(10)
C15 N2 C8 C7 -23.74(13)
C9 N2 C8 C7 150.93(11)
N1 C7 C8 N2 25.94(12)
C15 N2 C9 C10 -114.18(14)
C8 N2 C9 C10 72.17(15)
C15 N2 C9 C14 75.43(16)
C8 N2 C9 C14 -98.21(13)
C14 C9 C10 C11 -1.73(18)
N2 C9 C10 C11 -171.72(11)
C14 C9 C10 C22 174.18(11)
N2 C9 C10 C22 4.18(18)
C9 C10 C11 C12 0.41(19)
C22 C10 C11 C12 -175.66(12)
C10 C11 C12 C13 0.0(2)
C11 C12 C13 C14 0.9(2)
C12 C13 C14 C9 -2.12(19)
C12 C13 C14 C25 172.24(13)
C10 C9 C14 C13 2.57(18)
N2 C9 C14 C13 172.67(11)
C10 C9 C14 C25 -171.64(12)
N2 C9 C14 C25 -1.53(18)
C1 N1 C15 N2 175.89(11)
C7 N1 C15 N2 9.11(13)
C1 N1 C15 Ru1 -11.95(17)
C7 N1 C15 Ru1 -178.74(9)
C9 N2 C15 N1 -164.06(11)
C8 N2 C15 N1 9.93(13)
C9 N2 C15 Ru1 23.16(16)
C8 N2 C15 Ru1 -162.85(8)
C28 Ru1 C15 N1 -1.05(11)
Cl2 Ru1 C15 N1 95.28(10)
Cl1 Ru1 C15 N1 -100.22(10)
P1 Ru1 C15 N1 -177.47(6)
C28 Ru1 C15 N2 169.92(9)
Cl2 Ru1 C15 N2 -93.76(9)
Cl1 Ru1 C15 N2 70.74(9)
P1 Ru1 C15 N2 -6.50(17)
C3 C2 C16 C17 -56.66(14)
C1 C2 C16 C17 126.00(12)
C3 C2 C16 C18 66.59(15)
C1 C2 C16 C18 -110.76(13)
C5 C6 C19 C20 19.73(16)
C1 C6 C19 C20 -161.31(11)
C5 C6 C19 C21 -101.00(15)
C1 C6 C19 C21 77.96(15)
C11 C10 C22 C23 70.78(15)
C9 C10 C22 C23 -105.06(14)
C11 C10 C22 C24 -51.19(16)
C9 C10 C22 C24 132.97(13)
C13 C14 C25 C26 34.74(18)
C9 C14 C25 C26 -151.17(12)
C13 C14 C25 C27 -88.23(15)
C9 C14 C25 C27 85.86(15)
C15 Ru1 C28 C36 78.89(9)
Cl2 Ru1 C28 C36 -15.45(9)
Cl1 Ru1 C28 C36 165.56(8)
P1 Ru1 C28 C36 -102.22(9)
C15 Ru1 C28 C29 -107.35(10)
Cl2 Ru1 C28 C29 158.31(9)
Cl1 Ru1 C28 C29 -20.68(10)
P1 Ru1 C28 C29 71.55(10)
C36 C28 C29 C30 -179.85(11)
Ru1 C28 C29 C30 5.47(18)
C36 C28 C29 C34 2.43(11)
Ru1 C28 C29 C34 -172.25(8)
C34 C29 C30 C31 0.92(16)
C28 C29 C30 C31 -176.59(11)
C29 C30 C31 C32 1.57(17)
C30 C31 C32 C33 -1.56(17)
C31 C32 C33 C34 -0.98(17)
C32 C33 C34 C29 3.48(15)
C32 C33 C34 C35 178.85(10)
C30 C29 C34 C33 -3.47(15)
C28 C29 C34 C33 174.58(9)
C30 C29 C34 C35 -179.82(9)
C28 C29 C34 C35 -1.76(11)
C33 C34 C35 C36 -175.49(11)
C29 C34 C35 C36 0.32(11)
C33 C34 C35 C37 2.56(18)
C29 C34 C35 C37 178.36(10)
C37 C35 C36 C28 -176.80(9)
C34 C35 C36 C28 1.30(12)
C29 C28 C36 C35 -2.32(12)
Ru1 C28 C36 C35 172.87(8)
C36 C35 C37 C42 -147.53(12)
C34 C35 C37 C42 34.74(17)
C36 C35 C37 C38 30.54(17)
C34 C35 C37 C38 -147.19(11)
C42 C37 C38 C39 -0.09(19)
C35 C37 C38 C39 -178.24(11)
C37 C38 C39 C40 0.0(2)
C38 C39 C40 C41 -0.3(2)
C39 C40 C41 C42 0.6(3)
C40 C41 C42 C37 -0.7(3)
C38 C37 C42 C41 0.4(2)
C35 C37 C42 C41 178.51(14)
C49 P1 C43 C44 -179.26(9)
C55 P1 C43 C44 -66.68(10)
Ru1 P1 C43 C44 57.92(9)
C49 P1 C43 C48 55.72(10)
C55 P1 C43 C48 168.30(10)
Ru1 P1 C43 C48 -67.11(10)
C48 C43 C44 C45 -62.24(14)
P1 C43 C44 C45 169.18(10)
C43 C44 C45 C46 58.29(15)
C44 C45 C46 C47 -52.90(15)
C45 C46 C47 C48 51.89(17)
C44 C43 C48 C47 60.40(14)
P1 C43 C48 C47 -172.87(10)
C46 C47 C48 C43 -55.71(17)
C43 P1 C49 C54 -173.31(9)
C55 P1 C49 C54 78.43(9)
Ru1 P1 C49 C54 -56.00(10)
C43 P1 C49 C50 56.56(10)
C55 P1 C49 C50 -51.69(11)
Ru1 P1 C49 C50 173.87(8)
C54 C49 C50 C51 56.22(14)
P1 C49 C50 C51 -171.65(10)
C49 C50 C51 C52 -55.50(16)
C50 C51 C52 C53 54.71(17)
C51 C52 C53 C54 -55.61(16)
C52 C53 C54 C49 57.24(15)
C50 C49 C54 C53 -57.27(13)
P1 C49 C54 C53 169.88(9)
C49 P1 C55 C56 -46.53(9)
C43 P1 C55 C56 -154.06(8)
Ru1 P1 C55 C56 87.38(8)
C49 P1 C55 C60 79.89(10)
C43 P1 C55 C60 -27.64(10)
Ru1 P1 C55 C60 -146.21(7)
C60 C55 C56 C57 58.44(11)
P1 C55 C56 C57 -170.82(7)
C55 C56 C57 C58 -59.19(13)
C56 C57 C58 C59 55.79(14)
C57 C58 C59 C60 -54.61(14)
C58 C59 C60 C55 55.73(14)
C56 C55 C60 C59 -56.30(13)
P1 C55 C60 C59 175.39(9)

loop_
_platon_squeeze_void_nr
_platon_squeeze_void_average_x
_platon_squeeze_void_average_y
_platon_squeeze_void_average_z
_platon_squeeze_void_volume
_platon_squeeze_void_count_electrons
_platon_squeeze_void_content
1 0.000 0.500 -0.004 1538 26 ' '
2 0.500 1.000 -0.004 1538 27 ' '
